data_7153367
loop_
_publ_author_name
'Rodr\'iguez-Molina, Braulio'
'Pozos, Arturo'
'Cruz, Ricardo'
'Romero, Margarita'
'Flores, Blas'
'Farf\'an, Noberto'
'Santillan, Rosa'
'Garcia-Garibay, Miguel A'

_publ_section_title
;
 Synthesis and solid state characterization of molecular rotors with
 steroidal stators: ethisterone and norethisterone.
;
_journal_issue 13
_journal_name_full 'Organic &amp; biomolecular chemistry'
_journal_page_first 2993
_journal_page_last 3000
_journal_paper_doi 10.1039/c003778h
_journal_volume 8
_journal_year 2010
_chemical_absolute_configuration rm
_chemical_compound_source 'synthesis as described'
_chemical_formula_moiety 'C50 H58 O6, 2(C H Cl3)'
_chemical_formula_sum 'C52 H60 Cl6 O6'
_chemical_formula_weight 993.70
_chemical_name_systematic
;
1,4-bis(19-nor-17a-ethynyltestosterone-17b-acetate)phenylene
;
_space_group_IT_number 5
_symmetry_cell_setting monoclinic
_symmetry_Int_Tables_number 5
_symmetry_space_group_name_Hall 'C 2y'
_symmetry_space_group_name_H-M 'C 1 2 1'
_atom_sites_solution_hydrogens geom
_atom_sites_solution_primary direct
_atom_sites_solution_secondary difmap
_audit_conform_dict_location ftp://ftp.iucr.org/pub/cif_core.dic
_audit_conform_dict_name cif_core.dic
_audit_conform_dict_version 2.4
_audit_creation_date 2009-12-19T22:39:05-00:00
_audit_creation_method 'WinGX routine CIF_UPDATE'
_cell_angle_alpha 90
_cell_angle_beta 94.896(3)
_cell_angle_gamma 90
_cell_formula_units_Z 2
_cell_length_a 19.2269(6)
_cell_length_b 10.7806(4)
_cell_length_c 12.2170(4)
_cell_measurement_reflns_used 9786
_cell_measurement_temperature 293(2)
_cell_measurement_theta_max 27.103
_cell_measurement_theta_min 2.91
_cell_measurement_wavelength 0.71073
_cell_volume 2523.07(15)
_computing_cell_refinement 'HKL Scalepack (Otwinowski & Minor 1997)'
_computing_data_collection 'Collect (Bruker AXS BV, 1997-2004)'
_computing_data_reduction 'HKL Denzo and Scalepack (Otwinowski & Minor 1997)'
_computing_molecular_graphics 'Ortep-3 for Windows (Farrugia, 1997)'
_computing_publication_material 'WinGX publication routines (Farrugia, 1999)'
_computing_structure_refinement 'SHELXL-97 (Sheldrick, 2008)'
_diffrn_ambient_temperature 293(2)
_diffrn_detector 'CCD plate'
_diffrn_detector_area_resol_mean 9
_diffrn_measured_fraction_theta_full 0.985
_diffrn_measured_fraction_theta_max 0.985
_diffrn_measurement_device '95mm CCD camera on \k-goniostat'
_diffrn_measurement_device_type KappaCCD
_diffrn_measurement_method 'CCD rotation images, thick slices'
_diffrn_orient_matrix_type 'by Bruker AXS Collect from scalepack cell'
_diffrn_orient_matrix_UB_11 0.792779E-1
_diffrn_orient_matrix_UB_12 0.301469E-1
_diffrn_orient_matrix_UB_13 -0.472761E-1
_diffrn_orient_matrix_UB_21 0.679062E-1
_diffrn_orient_matrix_UB_22 0.424515E-1
_diffrn_orient_matrix_UB_23 0.662782E-1
_diffrn_orient_matrix_UB_31 -0.18945E-2
_diffrn_orient_matrix_UB_32 -0.928273E-1
_diffrn_orient_matrix_UB_33 0.110116E-1
_diffrn_radiation_monochromator graphite
_diffrn_radiation_probe x-ray
_diffrn_radiation_type MoK\a
_diffrn_radiation_wavelength 0.71073
_diffrn_reflns_av_R_equivalents 0.0679
_diffrn_reflns_av_unetI/netI 0.0844
_diffrn_reflns_limit_h_max 24
_diffrn_reflns_limit_h_min -23
_diffrn_reflns_limit_k_max 13
_diffrn_reflns_limit_k_min -13
_diffrn_reflns_limit_l_max 15
_diffrn_reflns_limit_l_min -15
_diffrn_reflns_number 15648
_diffrn_reflns_reduction_process
;
;
_diffrn_reflns_theta_full 27.15
_diffrn_reflns_theta_max 27.15
_diffrn_reflns_theta_min 4.72
_diffrn_source 'Enraf Nonius FR590'
_exptl_absorpt_coefficient_mu 0.388
_exptl_absorpt_correction_type none
_exptl_crystal_colour colourless
_exptl_crystal_density_diffrn 1.3
_exptl_crystal_density_method 'not measured'
_exptl_crystal_description prism
_exptl_crystal_F_000 1044.0
_exptl_crystal_size_max 0.3
_exptl_crystal_size_mid 0.175
_exptl_crystal_size_min 0.05
_refine_diff_density_max 0.189
_refine_diff_density_min -0.309
_refine_diff_density_rms 0.042
_refine_ls_abs_structure_details 'Flack H D (1983), Acta Cryst. A39, 876-881'
_refine_ls_abs_structure_Flack 0.09(11)
_refine_ls_extinction_method none
_refine_ls_goodness_of_fit_ref 1.021
_refine_ls_hydrogen_treatment constr
_refine_ls_matrix_type full
_refine_ls_number_parameters 291
_refine_ls_number_reflns 5379
_refine_ls_number_restraints 1
_refine_ls_restrained_S_all 1.021
_refine_ls_R_factor_all 0.127
_refine_ls_R_factor_gt 0.0644
_refine_ls_shift/su_max 0.004
_refine_ls_shift/su_mean 0
_refine_ls_structure_factor_coef Fsqd
_refine_ls_weighting_details 'calc w=1/[\s^2^(Fo^2^)+(0.0801P)^2^+1.3026P] where P=(Fo^2^+2Fc^2^)/3'
_refine_ls_weighting_scheme calc
_refine_ls_wR_factor_gt 0.1451
_refine_ls_wR_factor_ref 0.18
_reflns_number_gt 3144
_reflns_number_total 5379
_reflns_threshold_expression >2\s(I)
_cod_data_source_file c003778h.txt
_cod_data_source_block Compound1
_cod_original_sg_symbol_Hall 'C2 y'
_cod_original_sg_symbol_H-M C2
_cod_database_code 7153367

loop_
_symmetry_equiv_pos_as_xyz
'x, y, z'
'-x, y, -z'
'x+1/2, y+1/2, z'
'-x+1/2, y+1/2, -z'

loop_
_atom_site_label
_atom_site_type_symbol
_atom_site_fract_x
_atom_site_fract_y
_atom_site_fract_z
_atom_site_U_iso_or_equiv
_atom_site_adp_type
_atom_site_occupancy
_atom_site_symmetry_multiplicity
_atom_site_calc_flag
_atom_site_refinement_flags
C3 C 0.30620(18) 0.3784(4) 0.3482(3) 0.0463(8) Uani 1 1 d .
C4 C 0.2622(3) 0.1669(6) 0.0524(4) 0.0913(17) Uani 1 1 d .
H4A H 0.2204 0.1748 0.004 0.137 Uiso 1 1 calc R
H4B H 0.2591 0.0941 0.0971 0.137 Uiso 1 1 calc R
H4C H 0.3017 0.16 0.0099 0.137 Uiso 1 1 calc R
C7 C 0.12036(19) 0.4453(3) 0.5214(3) 0.0437(8) Uani 1 1 d .
H7 H 0.0747 0.4225 0.4852 0.052 Uiso 1 1 calc R
C8 C 0.14228(18) 0.3456(4) 0.6068(3) 0.0458(9) Uani 1 1 d .
H8 H 0.1866 0.3727 0.6449 0.055 Uiso 1 1 calc R
C11 C 0.23461(17) 0.3641(4) 0.2953(3) 0.0476(9) Uani 1 1 d .
C12 C 0.18193(18) 0.3243(3) 0.3777(3) 0.0450(9) Uani 1 1 d .
C13 C 0.1557(2) 0.2196(4) 0.5544(3) 0.0530(10) Uani 1 1 d .
H13A H 0.1753 0.1633 0.6107 0.064 Uiso 1 1 calc R
H13B H 0.1116 0.1852 0.524 0.064 Uiso 1 1 calc R
C15 C 0.17236(18) 0.4497(3) 0.4354(3) 0.0419(8) Uani 1 1 d .
H15 H 0.2176 0.4707 0.4738 0.05 Uiso 1 1 calc R
C17 C 0.2056(2) 0.2288(4) 0.4631(3) 0.0527(9) Uani 1 1 d .
H17A H 0.2519 0.2506 0.4953 0.063 Uiso 1 1 calc R
H17B H 0.2087 0.1486 0.4279 0.063 Uiso 1 1 calc R
C18 C 0.0757(2) 0.4602(4) 0.7452(3) 0.0531(10) Uani 1 1 d .
C19 C 0.0893(2) 0.3340(4) 0.6946(3) 0.0528(10) Uani 1 1 d .
H19 H 0.0451 0.3053 0.6573 0.063 Uiso 1 1 calc R
C20 C 0.1608(2) 0.5402(4) 0.3386(3) 0.0548(10) Uani 1 1 d .
H20A H 0.1758 0.623 0.3606 0.066 Uiso 1 1 calc R
H20B H 0.1118 0.5431 0.312 0.066 Uiso 1 1 calc R
C24 C 0.2050(2) 0.4898(4) 0.2492(3) 0.0531(9) Uani 1 1 d .
H24A H 0.2425 0.5467 0.2365 0.064 Uiso 1 1 calc R
H24B H 0.1764 0.4774 0.1808 0.064 Uiso 1 1 calc R
C28 C 0.0613(2) 0.5631(4) 0.6648(4) 0.0643(11) Uani 1 1 d .
H28A H 0.0618 0.6411 0.7044 0.077 Uiso 1 1 calc R
H28B H 0.0148 0.5521 0.6286 0.077 Uiso 1 1 calc R
C29 C 0.43265(18) 0.4013(3) 0.4471(3) 0.0471(9) Uani 1 1 d .
C33 C 0.1133(2) 0.5704(4) 0.5779(3) 0.0578(10) Uani 1 1 d .
H33A H 0.1585 0.5958 0.612 0.069 Uiso 1 1 calc R
H33B H 0.0979 0.6324 0.5236 0.069 Uiso 1 1 calc R
C34 C 0.4436(2) 0.4034(5) 0.5607(3) 0.0669(13) Uani 1 1 d .
H34 H 0.4055 0.405 0.6028 0.08 Uiso 1 1 calc R
C35 C 0.36297(19) 0.3922(4) 0.3928(3) 0.0477(8) Uani 1 1 d .
C36 C 0.11402(19) 0.2799(4) 0.3127(3) 0.0587(10) Uani 1 1 d .
H36A H 0.1233 0.206 0.2725 0.088 Uiso 1 1 calc R
H36B H 0.0971 0.3436 0.2624 0.088 Uiso 1 1 calc R
H36C H 0.0795 0.2624 0.3628 0.088 Uiso 1 1 calc R
C42 C 0.1121(3) 0.2376(5) 0.7835(4) 0.0763(14) Uani 1 1 d .
H42A H 0.1054 0.155 0.7529 0.092 Uiso 1 1 calc R
H42B H 0.1614 0.2481 0.8052 0.092 Uiso 1 1 calc R
C43 C 0.0742(2) 0.4765(6) 0.8529(4) 0.0749(14) Uani 1 1 d .
H43 H 0.0697 0.5569 0.879 0.09 Uiso 1 1 calc R
C46 C 0.4897(2) 0.4033(5) 0.3879(3) 0.0660(13) Uani 1 1 d .
H46 H 0.4835 0.4045 0.3116 0.079 Uiso 1 1 calc R
C48 C 0.2704(3) 0.2785(6) 0.1244(3) 0.0698(13) Uani 1 1 d .
C53 C 0.1173(3) 0.8712(6) 0.1072(4) 0.0771(13) Uani 1 1 d .
H53 H 0.1355 0.8756 0.0347 0.092 Uiso 1 1 calc R
C54 C 0.0718(3) 0.2488(6) 0.8837(4) 0.0837(16) Uani 1 1 d .
H54A H 0.0229 0.232 0.8634 0.1 Uiso 1 1 calc R
H54B H 0.0888 0.1876 0.9377 0.1 Uiso 1 1 calc R
C56 C 0.0794(2) 0.3752(7) 0.9327(4) 0.0836(15) Uani 1 1 d .
Cl1 Cl 0.06455(11) 1.00052(18) 0.12385(14) 0.1182(6) Uani 1 1 d .
Cl2 Cl 0.07285(11) 0.73313(19) 0.11706(17) 0.1252(7) Uani 1 1 d .
Cl3 Cl 0.18779(8) 0.8750(2) 0.20816(13) 0.1210(6) Uani 1 1 d .
O1 O 0.0859(2) 0.3934(6) 1.0315(3) 0.1318(19) Uani 1 1 d .
O3 O 0.23493(13) 0.2643(3) 0.2131(2) 0.0569(7) Uani 1 1 d .
O6 O 0.3026(2) 0.3712(4) 0.1061(3) 0.0896(10) Uani 1 1 d .

loop_
_atom_site_aniso_label
_atom_site_aniso_U_11
_atom_site_aniso_U_22
_atom_site_aniso_U_33
_atom_site_aniso_U_23
_atom_site_aniso_U_13
_atom_site_aniso_U_12
C3 0.042(2) 0.046(2) 0.0506(18) 0.0059(18) 0.0062(16) 0.0006(18)
C4 0.106(4) 0.097(4) 0.074(3) -0.027(3) 0.020(3) -0.008(3)
C7 0.0378(18) 0.043(2) 0.0489(18) 0.0031(16) -0.0022(15) 0.0010(15)
C8 0.0358(18) 0.051(2) 0.0504(19) 0.0068(17) 0.0036(15) -0.0076(16)
C11 0.0387(18) 0.060(2) 0.0442(17) -0.0028(19) 0.0016(14) -0.0020(19)
C12 0.0354(19) 0.050(2) 0.0487(19) -0.0016(17) 0.0017(16) -0.0004(16)
C13 0.055(2) 0.044(2) 0.061(2) 0.0107(18) 0.0076(18) -0.0004(18)
C15 0.0359(18) 0.043(2) 0.0458(18) 0.0067(16) -0.0009(15) 0.0001(15)
C17 0.052(2) 0.043(2) 0.064(2) 0.0038(19) 0.0093(19) 0.0051(17)
C18 0.044(2) 0.066(3) 0.049(2) -0.0011(19) 0.0055(16) -0.0107(19)
C19 0.043(2) 0.063(3) 0.052(2) 0.0099(19) 0.0028(17) -0.0051(18)
C20 0.056(2) 0.054(3) 0.054(2) 0.0126(19) 0.0036(19) 0.0107(19)
C24 0.053(2) 0.057(2) 0.0483(19) 0.0112(19) 0.0017(17) -0.002(2)
C28 0.064(3) 0.064(3) 0.066(2) -0.009(2) 0.015(2) 0.005(2)
C29 0.0382(18) 0.047(2) 0.055(2) 0.0033(18) 0.0029(15) 0.0006(16)
C33 0.063(2) 0.054(3) 0.058(2) 0.001(2) 0.012(2) 0.001(2)
C34 0.038(2) 0.102(4) 0.063(2) -0.002(2) 0.0134(18) 0.003(2)
C35 0.040(2) 0.046(2) 0.0578(19) -0.0009(18) 0.0054(16) -0.0024(17)
C36 0.040(2) 0.076(3) 0.061(2) -0.010(2) 0.0023(17) -0.012(2)
C42 0.071(3) 0.086(4) 0.073(3) 0.029(3) 0.010(2) 0.002(3)
C43 0.064(3) 0.093(4) 0.069(3) -0.016(3) 0.013(2) -0.013(3)
C46 0.042(2) 0.102(4) 0.053(2) 0.000(2) 0.0030(17) -0.003(2)
C48 0.062(3) 0.096(4) 0.053(2) -0.011(3) 0.010(2) -0.002(3)
C53 0.080(3) 0.088(3) 0.066(2) 0.010(3) 0.022(2) 0.006(3)
C54 0.072(3) 0.115(5) 0.065(3) 0.035(3) 0.008(2) -0.011(3)
C56 0.064(3) 0.134(5) 0.053(3) 0.004(3) 0.004(2) -0.016(4)
Cl1 0.1411(15) 0.1097(13) 0.1056(11) 0.0179(9) 0.0212(10) 0.0411(12)
Cl2 0.1348(15) 0.1059(13) 0.1308(14) 0.0153(11) -0.0115(12) -0.0254(11)
Cl3 0.0873(10) 0.1678(18) 0.1051(10) 0.0168(12) -0.0087(8) -0.0039(12)
O1 0.129(3) 0.215(6) 0.0492(18) 0.010(3) -0.0090(18) -0.038(4)
O3 0.0475(14) 0.0682(19) 0.0552(15) -0.0092(14) 0.0057(12) -0.0054(13)
O6 0.101(2) 0.103(3) 0.0698(19) -0.009(2) 0.0351(18) -0.018(3)

loop_
_atom_type_symbol
_atom_type_description
_atom_type_scat_dispersion_real
_atom_type_scat_dispersion_imag
_atom_type_scat_source
C C 0.0033 0.0016 'International Tables Vol C Tables 4.2.6.8 and 6.1.1.4'
H H 0 0 'International Tables Vol C Tables 4.2.6.8 and 6.1.1.4'
Cl Cl 0.1484 0.1585 'International Tables Vol C Tables 4.2.6.8 and 6.1.1.4'
O O 0.0106 0.006 'International Tables Vol C Tables 4.2.6.8 and 6.1.1.4'

loop_
_geom_angle_atom_site_label_1
_geom_angle_atom_site_label_2
_geom_angle_atom_site_label_3
_geom_angle
_geom_angle_site_symmetry_1
_geom_angle_site_symmetry_3
C35 C3 C11 178.1(4) . .
C48 C4 H4A 109.5 . .
C48 C4 H4B 109.5 . .
H4A C4 H4B 109.5 . .
C48 C4 H4C 109.5 . .
H4A C4 H4C 109.5 . .
H4B C4 H4C 109.5 . .
C15 C7 C33 112.1(3) . .
C15 C7 C8 109.6(3) . .
C33 C7 C8 110.0(3) . .
C15 C7 H7 108.4 . .
C33 C7 H7 108.4 . .
C8 C7 H7 108.4 . .
C7 C8 C13 112.6(3) . .
C7 C8 C19 111.7(3) . .
C13 C8 C19 111.2(3) . .
C7 C8 H8 107 . .
C13 C8 H8 107 . .
C19 C8 H8 107 . .
O3 C11 C3 108.5(3) . .
O3 C11 C12 106.4(3) . .
C3 C11 C12 112.5(3) . .
O3 C11 C24 114.3(3) . .
C3 C11 C24 111.4(3) . .
C12 C11 C24 103.7(3) . .
C17 C12 C15 108.8(3) . .
C17 C12 C36 109.6(3) . .
C15 C12 C36 112.2(3) . .
C17 C12 C11 117.6(3) . .
C15 C12 C11 99.5(3) . .
C36 C12 C11 108.9(3) . .
C17 C13 C8 112.6(3) . .
C17 C13 H13A 109.1 . .
C8 C13 H13A 109.1 . .
C17 C13 H13B 109.1 . .
C8 C13 H13B 109.1 . .
H13A C13 H13B 107.8 . .
C7 C15 C20 119.6(3) . .
C7 C15 C12 113.7(3) . .
C20 C15 C12 102.7(3) . .
C7 C15 H15 106.7 . .
C20 C15 H15 106.7 . .
C12 C15 H15 106.7 . .
C12 C17 C13 112.1(3) . .
C12 C17 H17A 109.2 . .
C13 C17 H17A 109.2 . .
C12 C17 H17B 109.2 . .
C13 C17 H17B 109.2 . .
H17A C17 H17B 107.9 . .
C43 C18 C28 122.3(5) . .
C43 C18 C19 122.5(4) . .
C28 C18 C19 115.2(3) . .
C18 C19 C42 111.4(4) . .
C18 C19 C8 110.7(3) . .
C42 C19 C8 112.3(3) . .
C18 C19 H19 107.4 . .
C42 C19 H19 107.4 . .
C8 C19 H19 107.4 . .
C15 C20 C24 105.6(3) . .
C15 C20 H20A 110.6 . .
C24 C20 H20A 110.6 . .
C15 C20 H20B 110.6 . .
C24 C20 H20B 110.6 . .
H20A C20 H20B 108.7 . .
C20 C24 C11 104.9(3) . .
C20 C24 H24A 110.8 . .
C11 C24 H24A 110.8 . .
C20 C24 H24B 110.8 . .
C11 C24 H24B 110.8 . .
H24A C24 H24B 108.8 . .
C18 C28 C33 113.7(4) . .
C18 C28 H28A 108.8 . .
C33 C28 H28A 108.8 . .
C18 C28 H28B 108.8 . .
C33 C28 H28B 108.8 . .
H28A C28 H28B 107.7 . .
C46 C29 C34 118.0(3) . .
C46 C29 C35 120.9(3) . .
C34 C29 C35 121.1(3) . .
C28 C33 C7 111.0(4) . .
C28 C33 H33A 109.4 . .
C7 C33 H33A 109.4 . .
C28 C33 H33B 109.4 . .
C7 C33 H33B 109.4 . .
H33A C33 H33B 108 . .
C46 C34 C29 120.8(3) 2_656 .
C46 C34 H34 119.6 2_656 .
C29 C34 H34 119.6 . .
C3 C35 C29 176.7(4) . .
C12 C36 H36A 109.5 . .
C12 C36 H36B 109.5 . .
H36A C36 H36B 109.5 . .
C12 C36 H36C 109.5 . .
H36A C36 H36C 109.5 . .
H36B C36 H36C 109.5 . .
C54 C42 C19 112.6(4) . .
C54 C42 H42A 109.1 . .
C19 C42 H42A 109.1 . .
C54 C42 H42B 109.1 . .
C19 C42 H42B 109.1 . .
H42A C42 H42B 107.8 . .
C18 C43 C56 123.7(5) . .
C18 C43 H43 118.1 . .
C56 C43 H43 118.1 . .
C29 C46 C34 121.1(4) . 2_656
C29 C46 H46 119.4 . .
C34 C46 H46 119.4 2_656 .
O6 C48 O3 123.4(4) . .
O6 C48 C4 126.1(4) . .
O3 C48 C4 110.5(5) . .
Cl2 C53 Cl1 112.6(3) . .
Cl2 C53 Cl3 109.2(3) . .
Cl1 C53 Cl3 108.8(3) . .
Cl2 C53 H53 108.7 . .
Cl1 C53 H53 108.7 . .
Cl3 C53 H53 108.7 . .
C56 C54 C42 111.1(4) . .
C56 C54 H54A 109.4 . .
C42 C54 H54A 109.4 . .
C56 C54 H54B 109.4 . .
C42 C54 H54B 109.4 . .
H54A C54 H54B 108 . .
O1 C56 C43 122.4(7) . .
O1 C56 C54 122.9(6) . .
C43 C56 C54 114.6(4) . .
C48 O3 C11 120.1(3) . .

loop_
_geom_bond_atom_site_label_1
_geom_bond_atom_site_label_2
_geom_bond_distance
_geom_bond_site_symmetry_2
C3 C35 1.187(5) .
C3 C11 1.478(5) .
C4 C48 1.491(7) .
C4 H4A 0.96 .
C4 H4B 0.96 .
C4 H4C 0.96 .
C7 C15 1.512(5) .
C7 C33 1.527(5) .
C7 C8 1.531(5) .
C7 H7 0.98 .
C8 C13 1.533(6) .
C8 C19 1.547(5) .
C8 H8 0.98 .
C11 O3 1.473(5) .
C11 C12 1.548(5) .
C11 C24 1.557(6) .
C12 C17 1.508(5) .
C12 C15 1.542(5) .
C12 C36 1.545(5) .
C13 C17 1.536(5) .
C13 H13A 0.97 .
C13 H13B 0.97 .
C15 C20 1.534(5) .
C15 H15 0.98 .
C17 H17A 0.97 .
C17 H17B 0.97 .
C18 C43 1.330(6) .
C18 C28 1.491(6) .
C18 C19 1.526(6) .
C19 C42 1.539(6) .
C19 H19 0.98 .
C20 C24 1.539(6) .
C20 H20A 0.97 .
C20 H20B 0.97 .
C24 H24A 0.97 .
C24 H24B 0.97 .
C28 C33 1.522(6) .
C28 H28A 0.97 .
C28 H28B 0.97 .
C29 C46 1.365(5) .
C29 C34 1.386(5) .
C29 C35 1.447(5) .
C33 H33A 0.97 .
C33 H33B 0.97 .
C34 C46 1.378(6) 2_656
C34 H34 0.93 .
C36 H36A 0.96 .
C36 H36B 0.96 .
C36 H36C 0.96 .
C42 C54 1.507(7) .
C42 H42A 0.97 .
C42 H42B 0.97 .
C43 C56 1.461(8) .
C43 H43 0.93 .
C46 C34 1.378(6) 2_656
C46 H46 0.93 .
C48 O6 1.207(6) .
C48 O3 1.337(5) .
C53 Cl2 1.726(6) .
C53 Cl1 1.746(6) .
C53 Cl3 1.753(5) .
C53 H53 0.98 .
C54 C56 1.491(9) .
C54 H54A 0.97 .
C54 H54B 0.97 .
C56 O1 1.218(5) .

loop_
_geom_torsion_atom_site_label_1
_geom_torsion_atom_site_label_2
_geom_torsion_atom_site_label_3
_geom_torsion_atom_site_label_4
_geom_torsion
_geom_torsion_site_symmetry_4
C15 C7 C8 C13 -52.0(4) .
C33 C7 C8 C13 -175.6(3) .
C15 C7 C8 C19 -178.0(3) .
C33 C7 C8 C19 58.4(4) .
O3 C11 C12 C17 78.1(4) .
C3 C11 C12 C17 -40.5(5) .
C24 C11 C12 C17 -161.0(3) .
O3 C11 C12 C15 -164.8(3) .
C3 C11 C12 C15 76.6(4) .
C24 C11 C12 C15 -43.9(3) .
O3 C11 C12 C36 -47.3(4) .
C3 C11 C12 C36 -165.9(3) .
C24 C11 C12 C36 73.6(4) .
C7 C8 C13 C17 51.2(4) .
C19 C8 C13 C17 177.5(3) .
C33 C7 C15 C20 -59.2(4) .
C8 C7 C15 C20 178.4(3) .
C33 C7 C15 C12 179.0(3) .
C8 C7 C15 C12 56.6(4) .
C17 C12 C15 C7 -58.5(4) .
C36 C12 C15 C7 63.0(4) .
C11 C12 C15 C7 178.0(3) .
C17 C12 C15 C20 170.8(3) .
C36 C12 C15 C20 -67.7(4) .
C11 C12 C15 C20 47.2(3) .
C15 C12 C17 C13 55.0(4) .
C36 C12 C17 C13 -68.0(4) .
C11 C12 C17 C13 167.0(3) .
C8 C13 C17 C12 -53.3(4) .
C43 C18 C19 C42 -9.1(6) .
C28 C18 C19 C42 173.3(4) .
C43 C18 C19 C8 -134.9(4) .
C28 C18 C19 C8 47.6(5) .
C7 C8 C19 C18 -52.6(4) .
C13 C8 C19 C18 -179.3(3) .
C7 C8 C19 C42 -177.8(4) .
C13 C8 C19 C42 55.5(5) .
C7 C15 C20 C24 -160.1(3) .
C12 C15 C20 C24 -33.0(4) .
C15 C20 C24 C11 5.3(4) .
O3 C11 C24 C20 139.6(3) .
C3 C11 C24 C20 -97.0(4) .
C12 C11 C24 C20 24.2(4) .
C43 C18 C28 C33 134.2(4) .
C19 C18 C28 C33 -48.2(5) .
C18 C28 C33 C7 52.4(5) .
C15 C7 C33 C28 -179.4(3) .
C8 C7 C33 C28 -57.2(4) .
C46 C29 C34 C46 -2.1(6) 2_656
C35 C29 C34 C46 175.4(4) 2_656
C18 C19 C42 C54 40.2(6) .
C8 C19 C42 C54 165.0(4) .
C28 C18 C43 C56 172.0(4) .
C19 C18 C43 C56 -5.4(7) .
C34 C29 C46 C34 2.0(6) 2_656
C35 C29 C46 C34 -175.6(4) 2_656
C19 C42 C54 C56 -57.8(6) .
C18 C43 C56 O1 171.5(5) .
C18 C43 C56 C54 -12.0(6) .
C42 C54 C56 O1 -140.6(5) .
C42 C54 C56 C43 42.9(6) .
O6 C48 O3 C11 -0.8(7) .
C4 C48 O3 C11 -179.1(4) .
C3 C11 O3 C48 -65.7(4) .
C12 C11 O3 C48 173.1(3) .
C24 C11 O3 C48 59.2(4) .
